data_2221632
loop_
_publ_author_name
'Zhang, Xin-Yan'

_publ_section_title Tetra-\m-methacrylato-\k^8^<i>O</i>:<i>O</i>'-bis[(pyridin-2-amine-\k<i>N</i>^1^)copper(II)]
_journal_coeditor_code CV2539
_journal_issue 5
_journal_name_full 'Acta Crystallographica Section E'
_journal_page_first m526
_journal_paper_doi 10.1107/S160053680901352X
_journal_volume 65
_journal_year 2009
_chemical_formula_iupac '[Cu2 (C4 H5 O2)4 (C5 H6 N2)2]'
_chemical_formula_moiety 'C26 H32 Cu2 N4 O8'
_chemical_formula_sum 'C26 H32 Cu2 N4 O8'
_chemical_formula_weight 655.64
_chemical_name_systematic
;
Tetra-\m-methacrylato-\k^8^<i>O</i>:<i>O</i>'-bis[(pyridin-2-amine-
\k<i>N</i>^1^)copper(II)]
;
_space_group_IT_number 14
_symmetry_cell_setting monoclinic
_symmetry_space_group_name_Hall '-P 2ybc'
_symmetry_space_group_name_H-M 'P 1 21/c 1'
_atom_sites_solution_hydrogens geom
_atom_sites_solution_primary direct
_atom_sites_solution_secondary difmap
_audit_creation_method SHELXL-97
_cell_angle_alpha 90.00
_cell_angle_beta 117.458(2)
_cell_angle_gamma 90.00
_cell_formula_units_Z 4
_cell_length_a 16.8591(15)
_cell_length_b 12.1185(11)
_cell_length_c 16.5980(15)
_cell_measurement_reflns_used 5539
_cell_measurement_temperature 298(2)
_cell_measurement_theta_max 25.40
_cell_measurement_theta_min 2.16
_cell_volume 3009.1(5)
_computing_cell_refinement 'SAINT (Bruker, 2004)'
_computing_data_collection 'APEX2 (Bruker, 2004)'
_computing_data_reduction 'SAINT (Bruker, 2004)'
_computing_molecular_graphics
;
ORTEPIII (Burnett & Johnson, 1996) and ORTEP-3 for Windows (Farrugia,
1997)
;
_computing_publication_material 'SHELXL97 (Sheldrick, 2008)'
_computing_structure_refinement 'SHELXL97 (Sheldrick, 2008)'
_computing_structure_solution 'SHELXS97 (Sheldrick, 2008)'
_diffrn_ambient_temperature 298(2)
_diffrn_measured_fraction_theta_full 0.999
_diffrn_measured_fraction_theta_max 0.999
_diffrn_measurement_device_type 'Bruker APEXII area-detector'
_diffrn_measurement_method '\f and \w'
_diffrn_radiation_monochromator graphite
_diffrn_radiation_source 'fine-focus sealed tube'
_diffrn_radiation_type MoK\a
_diffrn_radiation_wavelength 0.71073
_diffrn_reflns_av_R_equivalents 0.0993
_diffrn_reflns_av_sigmaI/netI 0.0879
_diffrn_reflns_limit_h_max 20
_diffrn_reflns_limit_h_min -20
_diffrn_reflns_limit_k_max 10
_diffrn_reflns_limit_k_min -14
_diffrn_reflns_limit_l_max 20
_diffrn_reflns_limit_l_min -20
_diffrn_reflns_number 15356
_diffrn_reflns_theta_full 25.40
_diffrn_reflns_theta_max 25.40
_diffrn_reflns_theta_min 2.16
_diffrn_standards_interval_count 0
_diffrn_standards_interval_time 0
_diffrn_standards_number 0
_exptl_absorpt_coefficient_mu 1.465
_exptl_absorpt_correction_T_max 0.8324
_exptl_absorpt_correction_T_min 0.6846
_exptl_absorpt_correction_type multi-scan
_exptl_absorpt_process_details '(SADABS; Sheldrick, 2004)'
_exptl_crystal_colour blue
_exptl_crystal_density_diffrn 1.447
_exptl_crystal_density_method 'not measured'
_exptl_crystal_description block
_exptl_crystal_F_000 1352
_exptl_crystal_size_max 0.28
_exptl_crystal_size_mid 0.20
_exptl_crystal_size_min 0.13
_refine_diff_density_max 0.495
_refine_diff_density_min -0.351
_refine_ls_extinction_method none
_refine_ls_goodness_of_fit_ref 0.881
_refine_ls_hydrogen_treatment constr
_refine_ls_matrix_type full
_refine_ls_number_parameters 365
_refine_ls_number_reflns 5539
_refine_ls_number_restraints 0
_refine_ls_restrained_S_all 0.881
_refine_ls_R_factor_all 0.0646
_refine_ls_R_factor_gt 0.0410
_refine_ls_shift/su_max 0.001
_refine_ls_shift/su_mean 0.000
_refine_ls_structure_factor_coef Fsqd
_refine_ls_weighting_details 'calc w=1/[\s^2^(Fo^2^)+(0.01P)^2^+0.272P] where P=(Fo^2^+2Fc^2^)/3'
_refine_ls_weighting_scheme calc
_refine_ls_wR_factor_gt 0.0789
_refine_ls_wR_factor_ref 0.0839
_reflns_number_gt 3542
_reflns_number_total 5539
_reflns_threshold_expression I>2\s(I)
_cod_data_source_file cv2539.cif
_cod_data_source_block I
_cod_original_sg_symbol_H-M 'P 21/c'
_cod_database_code 2221632
_cod_database_fobs_code 2221632

loop_
_symmetry_equiv_pos_as_xyz
'x, y, z'
'-x, y+1/2, -z+1/2'
'-x, -y, -z'
'x, -y-1/2, z-1/2'

loop_
_atom_site_type_symbol
_atom_site_label
_atom_site_fract_x
_atom_site_fract_y
_atom_site_fract_z
_atom_site_U_iso_or_equiv
_atom_site_adp_type
_atom_site_calc_flag
_atom_site_refinement_flags
_atom_site_occupancy
_atom_site_disorder_assembly
_atom_site_disorder_group
Cu Cu2 0.45444(2) 0.09186(3) 0.49285(2) 0.04205(13) Uani d . 1 . .
O O6 0.57214(14) 0.1643(2) 0.55362(14) 0.0594(7) Uani d . 1 . .
O O5 0.64848(13) 0.0105(2) 0.56541(14) 0.0568(6) Uani d . 1 . .
O O7 0.46883(14) 0.0508(2) 0.61306(13) 0.0559(6) Uani d . 1 . .
O O8 0.45651(13) 0.1057(2) 0.37567(13) 0.0531(6) Uani d . 1 . .
N N1 0.37557(15) 0.2416(2) 0.47289(15) 0.0420(7) Uani d . 1 . .
N N2 0.26243(18) 0.1607(3) 0.4918(2) 0.0837(11) Uani d . 1 . .
H H2A 0.2881 0.0979 0.4969 0.100 Uiso d R 1 . .
H H2B 0.2133 0.1647 0.4955 0.100 Uiso d R 1 . .
C C1 0.4104(2) 0.3339(3) 0.45853(19) 0.0498(9) Uani d . 1 . .
H H1 0.4633 0.3273 0.4542 0.060 Uiso calc R 1 . .
C C2 0.3754(2) 0.4363(3) 0.4498(2) 0.0637(10) Uani d . 1 . .
H H2 0.4029 0.4976 0.4397 0.076 Uiso calc R 1 . .
C C3 0.2970(3) 0.4456(4) 0.4565(2) 0.0739(12) Uani d . 1 . .
H H3 0.2711 0.5146 0.4520 0.089 Uiso calc R 1 . .
C C4 0.2579(2) 0.3550(4) 0.4694(2) 0.0671(11) Uani d . 1 . .
H H4 0.2043 0.3606 0.4725 0.081 Uiso calc R 1 . .
C C5 0.2991(2) 0.2524(3) 0.4781(2) 0.0511(9) Uani d . 1 . .
C C6 0.6433(2) 0.1113(3) 0.5791(2) 0.0491(9) Uani d . 1 . .
C C7 0.7293(2) 0.1718(4) 0.6338(2) 0.0638(11) Uani d . 1 . .
C C8 0.7244(3) 0.2751(4) 0.6645(3) 0.123(2) Uani d . 1 . .
H H5 0.7764 0.3150 0.6986 0.148 Uiso calc R 1 . .
H H6 0.6691 0.3054 0.6514 0.148 Uiso calc R 1 . .
C C9 0.8112(2) 0.1162(4) 0.6499(3) 0.0890(14) Uani d . 1 . .
H H7 0.8151 0.0472 0.6799 0.134 Uiso calc R 1 . .
H H8 0.8614 0.1616 0.6875 0.134 Uiso calc R 1 . .
H H9 0.8114 0.1029 0.5930 0.134 Uiso calc R 1 . .
C C10 0.5107(2) -0.0342(3) 0.6544(2) 0.0459(9) Uani d . 1 . .
C C11 0.5223(2) -0.0509(4) 0.7493(2) 0.0596(10) Uani d . 1 . .
C C12 0.5509(2) -0.1495(4) 0.7904(2) 0.0842(13) Uani d . 1 . .
H H12A 0.5571 -0.1610 0.8484 0.101 Uiso calc R 1 . .
H H12B 0.5645 -0.2058 0.7607 0.101 Uiso calc R 1 . .
C C13 0.5006(3) 0.0384(5) 0.7901(3) 0.1203(19) Uani d . 1 . .
H H13A 0.5050 0.0153 0.8474 0.180 Uiso calc R 1 . .
H H13B 0.4407 0.0623 0.7511 0.180 Uiso calc R 1 . .
H H13C 0.5413 0.0982 0.7997 0.180 Uiso calc R 1 . .
Cu Cu1 0.95058(2) 0.58684(3) 0.95769(2) 0.04257(13) Uani d . 1 . .
O O2 0.95450(14) 0.6179(2) 1.07602(13) 0.0538(6) Uani d . 1 . .
O O1 1.03977(14) 0.4737(2) 1.14736(13) 0.0557(6) Uani d . 1 . .
O O4 0.84923(13) 0.4861(2) 0.92871(14) 0.0580(6) Uani d . 1 . .
O O3 1.06707(14) 0.6594(2) 1.00035(15) 0.0581(6) Uani d . 1 . .
N N3 0.87554(16) 0.7370(2) 0.89766(16) 0.0459(7) Uani d . 1 . .
N N4 0.7646(2) 0.6533(3) 0.7748(2) 0.1019(13) Uani d . 1 . .
H H4A 0.7880 0.5907 0.7981 0.122 Uiso d R 1 . .
H H4B 0.7171 0.6557 0.7233 0.122 Uiso d R 1 . .
C C14 0.8020(2) 0.7465(4) 0.8181(2) 0.0595(10) Uani d . 1 . .
C C15 0.7644(3) 0.8481(4) 0.7818(3) 0.0766(13) Uani d . 1 . .
H H14 0.7130 0.8525 0.7264 0.092 Uiso calc R 1 . .
C C16 0.8035(3) 0.9387(4) 0.8278(3) 0.0878(14) Uani d . 1 . .
H H15 0.7798 1.0075 0.8040 0.105 Uiso calc R 1 . .
C C17 0.8792(3) 0.9320(4) 0.9108(3) 0.0791(12) Uani d . 1 . .
H H16 0.9065 0.9950 0.9440 0.095 Uiso calc R 1 . .
C C18 0.9116(2) 0.8313(3) 0.9417(2) 0.0580(10) Uani d . 1 . .
H H18 0.9626 0.8264 0.9974 0.070 Uiso calc R 1 . .
C C19 0.9986(2) 0.5606(3) 1.1453(2) 0.0438(8) Uani d . 1 . .
C C20 1.0036(2) 0.6006(3) 1.2327(2) 0.0485(9) Uani d . 1 . .
C C21 0.9650(2) 0.7007(4) 1.2336(2) 0.0756(12) Uani d . 1 . .
H H21A 0.9676 0.7271 1.2874 0.091 Uiso calc R 1 . .
H H21B 0.9364 0.7417 1.1805 0.091 Uiso calc R 1 . .
C C22 1.0486(2) 0.5319(4) 1.3096(2) 0.0833(13) Uani d . 1 . .
H H22A 1.0584 0.5718 1.3634 0.125 Uiso calc R 1 . .
H H22B 1.1051 0.5096 1.3139 0.125 Uiso calc R 1 . .
H H22C 1.0129 0.4678 1.3037 0.125 Uiso calc R 1 . .
C C23 0.8592(2) 0.3867(3) 0.9520(2) 0.0484(9) Uani d . 1 . .
C C24 0.7760(2) 0.3184(3) 0.9224(2) 0.0632(10) Uani d . 1 . .
C C25 0.6949(3) 0.3669(4) 0.8807(3) 0.1101(17) Uani d . 1 . .
H H25A 0.6434 0.3249 0.8636 0.132 Uiso calc R 1 . .
H H25B 0.6904 0.4423 0.8691 0.132 Uiso calc R 1 . .
C C26 0.7873(3) 0.2029(4) 0.9421(4) 0.1107(17) Uani d . 1 . .
H H26A 0.7305 0.1706 0.9287 0.166 Uiso calc R 1 . .
H H26B 0.8280 0.1923 1.0052 0.166 Uiso calc R 1 . .
H H26C 0.8108 0.1683 0.9057 0.166 Uiso calc R 1 . .

loop_
_atom_site_aniso_label
_atom_site_aniso_U_11
_atom_site_aniso_U_22
_atom_site_aniso_U_33
_atom_site_aniso_U_12
_atom_site_aniso_U_13
_atom_site_aniso_U_23
Cu2 0.0353(2) 0.0501(3) 0.0383(2) 0.00534(19) 0.01493(17) 0.0075(2)
O6 0.0419(13) 0.0637(18) 0.0629(14) -0.0030(13) 0.0160(12) 0.0034(14)
O5 0.0347(13) 0.0625(18) 0.0670(15) 0.0007(13) 0.0182(11) 0.0027(14)
O7 0.0655(15) 0.0628(17) 0.0452(13) 0.0154(14) 0.0304(12) 0.0141(12)
O8 0.0555(14) 0.0648(17) 0.0423(12) 0.0132(13) 0.0253(11) 0.0124(12)
N1 0.0351(14) 0.0552(19) 0.0365(13) 0.0051(14) 0.0171(12) 0.0022(13)
N2 0.064(2) 0.088(3) 0.126(3) 0.013(2) 0.067(2) 0.023(2)
C1 0.0408(19) 0.061(3) 0.0449(19) 0.0041(19) 0.0176(16) -0.0011(19)
C2 0.067(3) 0.050(3) 0.068(2) 0.003(2) 0.027(2) 0.000(2)
C3 0.070(3) 0.066(3) 0.075(3) 0.023(2) 0.025(2) -0.007(2)
C4 0.056(2) 0.083(3) 0.069(3) 0.015(2) 0.035(2) -0.005(2)
C5 0.047(2) 0.066(3) 0.0431(18) 0.007(2) 0.0234(16) -0.0004(19)
C6 0.041(2) 0.064(3) 0.0389(19) -0.007(2) 0.0156(17) 0.0116(19)
C7 0.046(2) 0.070(3) 0.063(2) -0.010(2) 0.0150(19) 0.016(2)
C8 0.078(3) 0.084(4) 0.159(5) -0.031(3) 0.013(3) -0.038(4)
C9 0.054(2) 0.119(4) 0.080(3) -0.017(3) 0.019(2) 0.014(3)
C10 0.0346(19) 0.061(3) 0.0382(18) -0.0059(18) 0.0136(15) 0.0036(18)
C11 0.060(2) 0.081(3) 0.0368(19) 0.004(2) 0.0221(17) 0.007(2)
C12 0.104(3) 0.099(4) 0.051(2) 0.012(3) 0.037(2) 0.023(2)
C13 0.181(5) 0.128(5) 0.063(3) 0.028(4) 0.066(3) 0.001(3)
Cu1 0.0397(2) 0.0478(3) 0.0397(2) 0.0095(2) 0.01785(18) 0.00255(19)
O2 0.0624(14) 0.0598(16) 0.0409(12) 0.0190(13) 0.0254(11) 0.0052(12)
O1 0.0651(15) 0.0638(18) 0.0424(12) 0.0192(14) 0.0283(11) 0.0022(12)
O4 0.0377(13) 0.0662(18) 0.0614(14) 0.0051(13) 0.0154(11) 0.0078(14)
O3 0.0415(13) 0.0556(17) 0.0765(15) 0.0017(12) 0.0267(12) 0.0023(14)
N3 0.0377(15) 0.056(2) 0.0390(14) 0.0134(15) 0.0136(12) 0.0087(14)
N4 0.090(3) 0.105(3) 0.057(2) 0.010(2) -0.0116(18) 0.002(2)
C14 0.052(2) 0.074(3) 0.050(2) 0.014(2) 0.0207(19) 0.010(2)
C15 0.065(3) 0.099(4) 0.057(2) 0.036(3) 0.020(2) 0.030(3)
C16 0.098(4) 0.079(4) 0.091(3) 0.042(3) 0.047(3) 0.036(3)
C17 0.092(3) 0.059(3) 0.097(3) 0.021(3) 0.054(3) 0.015(3)
C18 0.060(2) 0.054(3) 0.062(2) 0.012(2) 0.0304(19) 0.006(2)
C19 0.0379(18) 0.056(2) 0.0425(19) -0.0068(18) 0.0229(16) -0.0076(18)
C20 0.0406(19) 0.066(3) 0.0394(18) -0.0094(18) 0.0186(15) -0.0132(18)
C21 0.092(3) 0.084(3) 0.056(2) 0.011(3) 0.038(2) -0.019(2)
C22 0.091(3) 0.106(4) 0.052(2) 0.001(3) 0.032(2) -0.008(3)
C23 0.047(2) 0.054(3) 0.047(2) -0.0013(19) 0.0234(17) -0.0084(18)
C24 0.052(2) 0.065(3) 0.071(2) -0.005(2) 0.026(2) -0.015(2)
C25 0.046(2) 0.087(4) 0.167(5) -0.001(3) 0.023(3) -0.002(4)
C26 0.083(3) 0.067(3) 0.174(5) -0.014(3) 0.052(3) -0.008(4)

loop_
_atom_type_symbol
_atom_type_description
_atom_type_scat_dispersion_real
_atom_type_scat_dispersion_imag
_atom_type_scat_source
C C 0.0033 0.0016 'International Tables Vol C Tables 4.2.6.8 and 6.1.1.4'
H H 0.0000 0.0000 'International Tables Vol C Tables 4.2.6.8 and 6.1.1.4'
Cu Cu 0.3201 1.2651 'International Tables Vol C Tables 4.2.6.8 and 6.1.1.4'
N N 0.0061 0.0033 'International Tables Vol C Tables 4.2.6.8 and 6.1.1.4'
O O 0.0106 0.0060 'International Tables Vol C Tables 4.2.6.8 and 6.1.1.4'

loop_
_geom_angle_atom_site_label_1
_geom_angle_atom_site_label_2
_geom_angle_atom_site_label_3
_geom_angle_site_symmetry_1
_geom_angle_site_symmetry_3
_geom_angle
_geom_angle_publ_flag
O7 Cu2 O8 . . 167.76(9) ?
O7 Cu2 O6 . . 88.23(9) ?
O8 Cu2 O6 . . 89.74(9) ?
O7 Cu2 O5 . 3_656 90.42(10) ?
O8 Cu2 O5 . 3_656 88.94(9) ?
O6 Cu2 O5 . 3_656 167.47(10) ?
O7 Cu2 N1 . . 98.41(9) ?
O8 Cu2 N1 . . 93.81(9) ?
O6 Cu2 N1 . . 96.13(10) ?
O5 Cu2 N1 3_656 . 96.39(10) ?
O7 Cu2 Cu2 . 3_656 84.33(7) ?
O8 Cu2 Cu2 . 3_656 83.48(7) ?
O6 Cu2 Cu2 . 3_656 85.58(7) ?
O5 Cu2 Cu2 3_656 3_656 81.89(7) ?
N1 Cu2 Cu2 . 3_656 176.80(6) ?
C6 O6 Cu2 . . 121.8(2) ?
C6 O5 Cu2 . 3_656 125.4(2) ?
C10 O7 Cu2 . . 122.5(2) ?
C10 O8 Cu2 3_656 . 123.3(2) ?
C1 N1 C5 . . 116.5(3) ?
C1 N1 Cu2 . . 115.9(2) ?
C5 N1 Cu2 . . 127.5(3) ?
C5 N2 H2A . . 120.0 ?
C5 N2 H2B . . 120.0 ?
H2A N2 H2B . . 120.0 ?
N1 C1 C2 . . 125.6(3) ?
N1 C1 H1 . . 117.2 ?
C2 C1 H1 . . 117.2 ?
C1 C2 C3 . . 116.9(4) ?
C1 C2 H2 . . 121.5 ?
C3 C2 H2 . . 121.5 ?
C4 C3 C2 . . 120.2(4) ?
C4 C3 H3 . . 119.9 ?
C2 C3 H3 . . 119.9 ?
C3 C4 C5 . . 119.0(3) ?
C3 C4 H4 . . 120.5 ?
C5 C4 H4 . . 120.5 ?
N1 C5 N2 . . 117.6(3) ?
N1 C5 C4 . . 121.8(4) ?
N2 C5 C4 . . 120.6(3) ?
O6 C6 O5 . . 125.1(3) ?
O6 C6 C7 . . 117.6(4) ?
O5 C6 C7 . . 117.2(3) ?
C8 C7 C9 . . 125.1(4) ?
C8 C7 C6 . . 117.7(4) ?
C9 C7 C6 . . 117.2(4) ?
C7 C8 H5 . . 120.0 ?
C7 C8 H6 . . 120.0 ?
H5 C8 H6 . . 120.0 ?
C7 C9 H7 . . 109.5 ?
C7 C9 H8 . . 109.5 ?
H7 C9 H8 . . 109.5 ?
C7 C9 H9 . . 109.5 ?
H7 C9 H9 . . 109.5 ?
H8 C9 H9 . . 109.5 ?
O8 C10 O7 3_656 . 126.2(3) ?
O8 C10 C11 3_656 . 117.1(3) ?
O7 C10 C11 . . 116.7(3) ?
C12 C11 C13 . . 123.1(3) ?
C12 C11 C10 . . 119.4(4) ?
C13 C11 C10 . . 117.4(4) ?
C11 C12 H12A . . 120.0 ?
C11 C12 H12B . . 120.0 ?
H12A C12 H12B . . 120.0 ?
C11 C13 H13A . . 109.5 ?
C11 C13 H13B . . 109.5 ?
H13A C13 H13B . . 109.5 ?
C11 C13 H13C . . 109.5 ?
H13A C13 H13C . . 109.5 ?
H13B C13 H13C . . 109.5 ?
O3 Cu1 O1 . 3_767 90.51(9) ?
O3 Cu1 O4 . . 167.62(10) ?
O1 Cu1 O4 3_767 . 88.24(10) ?
O3 Cu1 O2 . . 89.23(9) ?
O1 Cu1 O2 3_767 . 167.56(9) ?
O4 Cu1 O2 . . 89.34(9) ?
O3 Cu1 N3 . . 93.68(10) ?
O1 Cu1 N3 3_767 . 100.03(10) ?
O4 Cu1 N3 . . 98.67(10) ?
O2 Cu1 N3 . . 92.39(9) ?
O3 Cu1 Cu1 . 3_767 83.37(7) ?
O1 Cu1 Cu1 3_767 3_767 83.38(7) ?
O4 Cu1 Cu1 . 3_767 84.24(7) ?
O2 Cu1 Cu1 . 3_767 84.24(7) ?
N3 Cu1 Cu1 . 3_767 175.54(8) ?
C19 O2 Cu1 . . 122.8(2) ?
C19 O1 Cu1 . 3_767 124.1(2) ?
C23 O4 Cu1 . . 122.9(2) ?
C23 O3 Cu1 3_767 . 124.3(2) ?
C14 N3 C18 . . 116.5(3) ?
C14 N3 Cu1 . . 127.1(3) ?
C18 N3 Cu1 . . 116.2(2) ?
C14 N4 H4A . . 120.0 ?
C14 N4 H4B . . 120.0 ?
H4A N4 H4B . . 120.0 ?
N4 C14 N3 . . 116.9(4) ?
N4 C14 C15 . . 120.7(4) ?
N3 C14 C15 . . 122.4(4) ?
C16 C15 C14 . . 118.6(4) ?
C16 C15 H14 . . 120.7 ?
C14 C15 H14 . . 120.7 ?
C15 C16 C17 . . 120.7(4) ?
C15 C16 H15 . . 119.7 ?
C17 C16 H15 . . 119.7 ?
C18 C17 C16 . . 117.5(4) ?
C18 C17 H16 . . 121.3 ?
C16 C17 H16 . . 121.3 ?
C17 C18 N3 . . 124.5(4) ?
C17 C18 H18 . . 117.8 ?
N3 C18 H18 . . 117.8 ?
O2 C19 O1 . . 125.3(3) ?
O2 C19 C20 . . 117.1(3) ?
O1 C19 C20 . . 117.6(3) ?
C21 C20 C22 . . 124.5(3) ?
C21 C20 C19 . . 118.7(3) ?
C22 C20 C19 . . 116.8(3) ?
C20 C21 H21A . . 120.0 ?
C20 C21 H21B . . 120.0 ?
H21A C21 H21B . . 120.0 ?
C20 C22 H22A . . 109.5 ?
C20 C22 H22B . . 109.5 ?
H22A C22 H22B . . 109.5 ?
C20 C22 H22C . . 109.5 ?
H22A C22 H22C . . 109.5 ?
H22B C22 H22C . . 109.5 ?
O4 C23 O3 . 3_767 125.1(3) ?
O4 C23 C24 . . 117.2(3) ?
O3 C23 C24 3_767 . 117.6(3) ?
C25 C24 C26 . . 122.6(4) ?
C25 C24 C23 . . 120.0(4) ?
C26 C24 C23 . . 117.4(4) ?
C24 C25 H25A . . 120.0 ?
C24 C25 H25B . . 120.0 ?
H25A C25 H25B . . 120.0 ?
C24 C26 H26A . . 109.5 ?
C24 C26 H26B . . 109.5 ?
H26A C26 H26B . . 109.5 ?
C24 C26 H26C . . 109.5 ?
H26A C26 H26C . . 109.5 ?
H26B C26 H26C . . 109.5 ?

loop_
_geom_bond_atom_site_label_1
_geom_bond_atom_site_label_2
_geom_bond_site_symmetry_2
_geom_bond_distance
_geom_bond_publ_flag
Cu2 O7 . 1.960(2) ?
Cu2 O8 . 1.968(2) ?
Cu2 O6 . 1.970(2) ?
Cu2 O5 3_656 1.985(2) ?
Cu2 N1 . 2.183(3) ?
Cu2 Cu2 3_656 2.6528(8) ?
O6 C6 . 1.250(4) ?
O5 C6 . 1.252(4) ?
O5 Cu2 3_656 1.985(2) ?
O7 C10 . 1.258(4) ?
O8 C10 3_656 1.249(4) ?
N1 C1 . 1.335(4) ?
N1 C5 . 1.338(4) ?
N2 C5 . 1.340(4) ?
N2 H2A . 0.8600 ?
N2 H2B . 0.8600 ?
C1 C2 . 1.352(5) ?
C1 H1 . 0.9300 ?
C2 C3 . 1.381(5) ?
C2 H2 . 0.9300 ?
C3 C4 . 1.349(5) ?
C3 H3 . 0.9300 ?
C4 C5 . 1.398(5) ?
C4 H4 . 0.9300 ?
C6 C7 . 1.501(5) ?
C7 C8 . 1.368(6) ?
C7 C9 . 1.445(5) ?
C8 H5 . 0.9300 ?
C8 H6 . 0.9300 ?
C9 H7 . 0.9600 ?
C9 H8 . 0.9600 ?
C9 H9 . 0.9600 ?
C10 O8 3_656 1.249(4) ?
C10 C11 . 1.508(4) ?
C11 C12 . 1.350(6) ?
C11 C13 . 1.412(6) ?
C12 H12A . 0.9300 ?
C12 H12B . 0.9300 ?
C13 H13A . 0.9600 ?
C13 H13B . 0.9600 ?
C13 H13C . 0.9600 ?
Cu1 O3 . 1.962(2) ?
Cu1 O1 3_767 1.966(2) ?
Cu1 O4 . 1.971(2) ?
Cu1 O2 . 1.971(2) ?
Cu1 N3 . 2.178(3) ?
Cu1 Cu1 3_767 2.6498(8) ?
O2 C19 . 1.253(4) ?
O1 C19 . 1.253(4) ?
O1 Cu1 3_767 1.966(2) ?
O4 C23 . 1.252(4) ?
O3 C23 3_767 1.256(4) ?
N3 C14 . 1.336(4) ?
N3 C18 . 1.341(4) ?
N4 C14 . 1.332(5) ?
N4 H4A . 0.8600 ?
N4 H4B . 0.8600 ?
C14 C15 . 1.388(5) ?
C15 C16 . 1.327(6) ?
C15 H14 . 0.9300 ?
C16 C17 . 1.382(5) ?
C16 H15 . 0.9300 ?
C17 C18 . 1.339(5) ?
C17 H16 . 0.9300 ?
C18 H18 . 0.9300 ?
C19 C20 . 1.495(4) ?
C20 C21 . 1.380(5) ?
C20 C22 . 1.416(5) ?
C21 H21A . 0.9300 ?
C21 H21B . 0.9300 ?
C22 H22A . 0.9600 ?
C22 H22B . 0.9600 ?
C22 H22C . 0.9600 ?
C23 O3 3_767 1.256(4) ?
C23 C24 . 1.502(5) ?
C24 C25 . 1.351(5) ?
C24 C26 . 1.429(6) ?
C25 H25A . 0.9300 ?
C25 H25B . 0.9300 ?
C26 H26A . 0.9600 ?
C26 H26B . 0.9600 ?
C26 H26C . 0.9600 ?

loop_
_geom_hbond_atom_site_label_D
_geom_hbond_atom_site_label_H
_geom_hbond_atom_site_label_A
_geom_hbond_site_symmetry_A
_geom_hbond_distance_DH
_geom_hbond_distance_HA
_geom_hbond_distance_DA
_geom_hbond_angle_DHA
_geom_hbond_publ_flag
N2 H2A O5 3_656 0.86 2.23 2.963(4) 143.5 y
N2 H2B O2 2_646 0.86 2.58 3.334(3) 147.6 n
N4 H4A O4 . 0.86 2.30 3.051(4) 145.3 y
